data_4504922
loop_
_publ_author_name
'Voogt, Jason N.'
'Blanch, Harvey W.'

_publ_section_title
;
 Temperature-Dependent Solvent Disruption of
 Guanidinium-1,5-Naphthalenedisulfonate Networks Yields a One-Dimensional
 Pore Structure
;
_journal_issue 3
_journal_name_full 'Crystal Growth &amp; Design'
_journal_page_first 1135
_journal_paper_doi 10.1021/cg049636i
_journal_volume 5
_journal_year 2005
_chemical_formula_sum 'C14 H26 N3 O8 S2'
_chemical_formula_weight 428.49
_space_group_IT_number 55
_symmetry_cell_setting orthorhombic
_symmetry_Int_Tables_number 55
_symmetry_space_group_name_Hall '-P 2 2ab'
_symmetry_space_group_name_H-M 'P b a m'
_audit_creation_method 'by teXsan'
_cell_angle_alpha 90
_cell_angle_beta 90
_cell_angle_gamma 90
_cell_formula_units_Z 2
_cell_length_a 7.8217(8)
_cell_length_b 19.228(2)
_cell_length_c 7.4380(8)
_cell_measurement_reflns_used 1769
_cell_measurement_temperature 123.2
_cell_measurement_theta_max 24.5
_cell_measurement_theta_min 2.7
_cell_volume 1118.6(2)
_computing_cell_refinement 'Bruker SAINT v5.04'
_computing_data_collection 'Bruker SMART v5.0'
_computing_data_reduction 'Bruker SAINT v5.04'
_computing_publication_material teXsan
_computing_structure_refinement teXsan
_computing_structure_solution SIR97
_diffrn_measured_fraction_theta_full 0.9942
_diffrn_measured_fraction_theta_max 0.9942
_diffrn_measurement_device_type 'SMART CCD'
_diffrn_measurement_method \w-scan
_diffrn_radiation_type 'Mo K\a'
_diffrn_radiation_wavelength 0.7107
_diffrn_reflns_av_R_equivalents 0.042
_diffrn_reflns_limit_h_max 9
_diffrn_reflns_limit_h_min 0
_diffrn_reflns_limit_k_max 22
_diffrn_reflns_limit_k_min 0
_diffrn_reflns_limit_l_max 8
_diffrn_reflns_limit_l_min 0
_diffrn_reflns_number 1145
_diffrn_reflns_theta_full 24.72
_diffrn_reflns_theta_max 24.72
_exptl_absorpt_coefficient_mu 0.279
_exptl_absorpt_correction_T_max 0.956
_exptl_absorpt_correction_T_min 0.593
_exptl_absorpt_correction_type empirical
_exptl_absorpt_process_details 'Blessing, 1995'
_exptl_crystal_colour colorless
_exptl_crystal_density_diffrn 1.272
_exptl_crystal_density_method 'not measured'
_exptl_crystal_description blade
_exptl_crystal_size_max 0.290
_exptl_crystal_size_mid 0.190
_exptl_crystal_size_min 0.160
_refine_diff_density_max 0.59
_refine_diff_density_min -0.55
_refine_ls_extinction_method none
_refine_ls_goodness_of_fit_ref 4.495
_refine_ls_hydrogen_treatment noref
_refine_ls_number_parameters 92
_refine_ls_number_reflns 738
_refine_ls_R_factor_gt 0.0698
_refine_ls_shift/su_max 0.0025
_refine_ls_structure_factor_coef F
_refine_ls_weighting_details 'w = 1/[\s^2^(Fo) + 0.00022|Fo|^2^]'
_refine_ls_weighting_scheme calc
_refine_ls_wR_factor_ref 0.1067
_reflns_number_gt 738
_reflns_number_total 1029
_reflns_threshold_expression F^2^>3.0\s(F^2^)
_cod_data_source_file cg049636isi20041026_012807.cif
_cod_data_source_block jvsolv
_cod_original_cell_volume 1118.7(5)
_cod_original_sg_symbol_H-M 'P b a m    '
_cod_original_formula_sum 'C14 H26 N3 O8 S2 '
_cod_database_code 4504922

loop_
_symmetry_equiv_pos_as_xyz
x,y,z
-x,-y,z
1/2+x,1/2-y,-z
1/2-x,1/2+y,-z
-x,-y,-z
x,y,-z
1/2-x,1/2+y,z
1/2+x,1/2-y,z

loop_
_atom_site_label
_atom_site_type_symbol
_atom_site_fract_x
_atom_site_fract_y
_atom_site_fract_z
_atom_site_U_iso_or_equiv
_atom_site_adp_type
_atom_site_occupancy
_atom_site_calc_flag
_atom_site_refinement_flags
S(1) S -0.2412(3) -0.1491(1) 0.0000 0.0222(6) Uani 1.00 d S
O(1) O -0.3365(5) -0.1326(2) 0.1636(5) 0.031(1) Uani 1.00 d .
O(2) O -0.1762(8) -0.2206(3) 0.0000 0.027(2) Uani 1.00 d S
O(3) O -0.160(3) -0.4387(7) 0.5000 0.176(7) Uani 1.00 d S
N(1) N -0.229(1) -0.1950(5) 0.5000 0.064(3) Uani 1.00 d S
N(2) N -0.152(1) -0.2921(3) 0.3444(8) 0.059(2) Uani 1.00 d .
C(1) C -0.174(1) -0.2584(5) 0.5000 0.038(3) Uani 1.00 d S
C(2) C -0.061(1) -0.0938(4) 0.0000 0.020(2) Uani 1.00 d S
C(3) C 0.103(1) -0.1249(4) 0.0000 0.022(2) Uani 1.00 d S
C(4) C 0.243(1) -0.0836(4) 0.0000 0.026(2) Uani 1.00 d S
C(5) C 0.235(1) -0.0134(4) 0.0000 0.024(2) Uani 1.00 d S
C(6) C 0.079(1) 0.0205(4) 0.0000 0.022(2) Uani 1.00 d S
C(8) C 0.0000 -0.5000 0.5000 0.16(2) Uani 0.80 d SP
C(11) C -0.537(8) -0.465(3) 0.5000 0.15(2) Uiso 0.40 d SP
C(12) C -0.170(7) -0.507(3) 0.5000 0.12(2) Uiso 0.40 d SP
C(13) C -0.367(6) -0.468(2) 0.5000 0.11(1) Uiso 0.50 d SP
H(7) H 0.1151 -0.1741 0.0000 0.0281 Uiso 1.00 calc S
H(8) H 0.3519 -0.1052 0.0000 0.0330 Uiso 1.00 calc S
H(9) H 0.3369 0.0137 0.0000 0.0287 Uiso 1.00 calc S
H(11) H -0.1606 -0.2663 0.2201 0.0434 Uiso 1.00 calc .
H(12) H -0.2429 -0.1711 0.3895 0.0800 Uiso 1.00 calc .
H(13) H -0.1249 -0.3453 0.3472 0.0434 Uiso 1.00 calc .

loop_
_atom_site_aniso_label
_atom_site_aniso_U_11
_atom_site_aniso_U_22
_atom_site_aniso_U_33
_atom_site_aniso_U_12
_atom_site_aniso_U_13
_atom_site_aniso_U_23
S(1) 0.023(1) 0.018(1) 0.025(1) -0.002(1) 0.0000 0.0000
O(1) 0.032(3) 0.028(2) 0.032(3) 0.002(2) 0.011(2) 0.002(2)
O(2) 0.030(3) 0.015(3) 0.037(4) 0.001(3) 0.0000 0.0000
O(3) 0.33(2) 0.10(1) 0.10(1) -0.02(1) 0.0000 0.0000
N(1) 0.111(9) 0.059(6) 0.021(4) 0.038(6) 0.0000 0.0000
N(2) 0.112(6) 0.036(4) 0.030(3) 0.023(4) 0.001(4) -0.001(3)
C(1) 0.056(7) 0.033(6) 0.023(5) -0.001(5) 0.0000 0.0000
C(2) 0.024(5) 0.017(4) 0.019(4) -0.005(4) 0.0000 0.0000
C(3) 0.023(5) 0.020(4) 0.024(5) -0.002(4) 0.0000 0.0000
C(4) 0.017(4) 0.027(5) 0.034(5) 0.008(5) 0.0000 0.0000
C(5) 0.013(4) 0.021(5) 0.036(5) 0.002(4) 0.0000 0.0000
C(6) 0.022(5) 0.018(5) 0.025(5) -0.001(3) 0.0000 0.0000
C(8) 0.17(4) 0.03(2) 0.27(5) -0.03(2) 0.0000 0.0000

loop_
_atom_type_symbol
_atom_type_description
_atom_type_scat_dispersion_real
_atom_type_scat_dispersion_imag
_atom_type_scat_source
S S 0.125 0.123
;International Tables for Crystallography
(1992, Vol. C, Tables 4.2.6.8 and 6.1.1.1)
;
O O 0.011 0.006
;International Tables for Crystallography
(1992, Vol. C, Tables 4.2.6.8 and 6.1.1.1)
;
N N 0.006 0.003
;International Tables for Crystallography
(1992, Vol. C, Tables 4.2.6.8 and 6.1.1.1)
;
C C 0.003 0.002
;International Tables for Crystallography
(1992, Vol. C, Tables 4.2.6.8 and 6.1.1.1)
;
H H 0.000 0.000
;International Tables for Crystallography
(1992, Vol. C, Table 6.1.1.2)
;

loop_
_geom_angle_atom_site_label_1
_geom_angle_atom_site_label_2
_geom_angle_atom_site_label_3
_geom_angle
_geom_angle_site_symmetry_1
_geom_angle_site_symmetry_3
O(1) S(1) O(1) 112.7(4) . .
O(1) S(1) O(1) 112.7(4) . &#x00C0;&#x000F;_6
O(1) S(1) O(2) 112.3(2) . .
O(1) S(1) C(2) 106.1(2) . .
O(1) S(1) O(2) 112.3(2) . .
O(1) S(1) O(2) 112.3(2) &#x00F0; .
O(1) S(1) C(2) 106.1(2) . .
O(1) S(1) C(2) 106.1(2) &#x00F0; .
O(2) S(1) C(2) 106.7(4) . .
C(8) O(3) C(12) 50(2) . .
C(8) O(3) C(13) 117(1) . .
C(12) O(3) C(13) 66(2) . .
N(1) C(1) N(2) 119.9(4) . .
N(1) C(1) N(2) 119.9(4) . .
N(1) C(1) N(2) 119.9(4) . 6_556
N(2) C(1) N(2) 119.9(9) . .
N(2) C(1) N(2) 119.9(9) . 6_556
S(1) C(2) C(3) 118.0(6) . .
S(1) C(2) C(6) 121.2(6) . .
S(1) C(2) C(6) 121.2(6) . 6_2
C(3) C(2) C(6) 120.8(7) . .
C(3) C(2) C(6) 120.8(7) . 6_2
C(2) C(3) C(4) 119.0(7) . .
C(3) C(4) C(5) 123.2(8) . .
C(4) C(5) C(6) 120.9(8) . .
C(2) C(6) C(5) 123.9(8) . .
C(2) C(6) C(5) 123.9(8) &#x00F0; .
C(2) C(6) C(6) 116.8(9) . .
C(2) C(6) C(6) 116.8(9) &#x00F0; 6_2
C(5) C(6) C(6) 119.3(9) . .
C(5) C(6) C(6) 119.3(9) . 6_2
O(3) C(8) O(3) 180.0 . .
O(3) C(8) O(3) 180.0 . 2_545
O(3) C(8) C(12) 48(2) . .
O(3) C(8) C(12) 131(2) . .
O(3) C(8) C(12) 131(2) . 2_545
O(3) C(8) C(12) 131(2) . .
O(3) C(8) C(12) 131(2) 2_545 .
O(3) C(8) C(12) 48(2) 2_545 2_545
C(12) C(8) C(12) 180.0 . .
C(12) C(8) C(12) 180.0 . 2_545
C(11) C(11) C(13) 63(4) . .
C(11) C(11) C(13) 63(4) 2_445 .
C(11) C(11) C(13) 53(3) 2_445 2_445
C(13) C(11) C(13) 117(4) . .
C(13) C(11) C(13) 117(4) . 2_445
O(3) C(12) C(8) 80(3) . .
O(3) C(12) C(13) 68(2) . .
C(8) C(12) C(13) 148(4) . .
O(3) C(13) C(11) 157(4) . .
O(3) C(13) C(11) 139(4) . .
O(3) C(13) C(11) 139(4) . 2_445
O(3) C(13) C(12) 44(2) . .
C(11) C(13) C(11) 62(4) . .
C(11) C(13) C(11) 62(4) . 2_445
C(11) C(13) C(12) 157(4) . .
C(11) C(13) C(12) 94(3) . .
C(11) C(13) C(12) 94(3) 2_445 .

loop_
_geom_bond_atom_site_label_1
_geom_bond_atom_site_label_2
_geom_bond_distance
_geom_bond_site_symmetry_2
_geom_bond_publ_flag
S(1) O(1) 1.462(4) . yes
S(1) O(1) 1.462(4) 6_555 yes
S(1) O(2) 1.466(6) . yes
S(1) C(2) 1.767(8) . yes
O(3) C(8) 1.72(2) . yes
O(3) C(12) 1.31(5) . yes
O(3) C(13) 1.72(4) . yes
N(1) C(1) 1.29(1) . yes
N(2) C(1) 1.337(7) . yes
C(2) C(3) 1.41(1) . yes
C(2) C(6) 1.42(1) 2_555 yes
C(3) C(4) 1.35(1) . yes
C(4) C(5) 1.35(1) . yes
C(5) C(6) 1.38(1) . yes
C(6) C(6) 1.46(2) 2_555 yes
C(8) C(12) 1.34(6) . yes
C(8) C(12) 1.34(6) 2_545 yes
C(11) C(11) 1.5(1) 2_445 yes
C(11) C(13) 1.33(6) . yes
C(11) C(13) 1.48(6) 2_445 yes
C(12) C(13) 1.70(7) . yes

loop_
_geom_contact_atom_site_label_1
_geom_contact_atom_site_label_2
_geom_contact_distance
_geom_contact_site_symmetry_2
O(1) N(1) 2.900(6) .
O(1) N(2) 3.164(8) 8_445
O(1) C(12) 3.48(4) 4_456
O(2) N(2) 2.913(6) .
O(2) N(2) 2.913(6) 6_555
O(2) C(3) 3.436(10) 3_445
O(3) N(2) 3.05(1) .
O(3) N(2) 3.05(1) 6_556
O(3) C(1) 3.47(2) .
N(1) C(11) 3.43(5) 3_546
N(1) N(2) 3.52(1) 3_446
N(1) N(2) 3.52(1) 8_445
N(1) C(1) 3.59(2) 3_446
N(2) C(3) 3.574(9) 3_445
N(2) C(4) 3.598(8) 3_445

loop_
_geom_torsion_atom_site_label_1
_geom_torsion_atom_site_label_2
_geom_torsion_atom_site_label_3
_geom_torsion_atom_site_label_4
_geom_torsion
S(1) C(2) C(3) C(4) 180.0
S(1) C(2) C(6) C(5) 0.0000(1)
S(1) C(2) C(6) C(6) 180.0000(2)
O(1) S(1) C(2) C(3) 120.0(2)
O(1) S(1) C(2) C(6) -60.0(2)
O(2) S(1) C(2) C(3) 0.0000(1)
O(2) S(1) C(2) C(6) 180.0000(3)
O(3) C(8) C(12) C(13) 0.0
O(3) C(8) C(12) C(13) 180.0
O(3) C(12) C(13) C(11) 180.0000(1)
O(3) C(12) C(13) C(11) 180.0
O(3) C(13) C(11) C(11) 180.0
O(3) C(13) C(11) C(13) 180.0
O(3) C(13) C(11) C(11) 180.0
O(3) C(13) C(11) C(13) 180.0
O(3) C(13) C(12) C(8) 0.0
C(2) C(3) C(4) C(5) 0.0
C(2) C(6) C(5) C(4) 180.0
C(2) C(6) C(6) C(2) 180.0
C(2) C(6) C(6) C(5) 0.0
C(3) C(2) C(6) C(5) 180.0
C(3) C(2) C(6) C(6) 0.0000(1)
C(3) C(4) C(5) C(6) 0.0000(1)
C(4) C(3) C(2) C(6) 0.0000(1)
C(4) C(5) C(6) C(6) 0.0
C(5) C(6) C(6) C(5) 180.0
C(8) O(3) C(12) C(13) 180.0
C(8) O(3) C(13) C(11) 180.0000(2)
C(8) O(3) C(13) C(11) 0.0000(1)
C(8) O(3) C(13) C(12) 0.0000(1)
C(8) O(3) C(12) C(13) 180.0
C(8) O(3) C(13) C(11) 180.0000(2)
C(8) O(3) C(13) C(11) 0.0000(1)
C(8) O(3) C(13) C(12) 0.0
C(8) C(12) O(3) C(13) 180.0
C(8) C(12) C(13) C(11) 180.0000(2)
C(8) C(12) C(13) C(11) 180.0
C(8) C(12) O(3) C(13) 180.0
C(8) C(12) C(13) C(11) 180.0000(2)
C(8) C(12) C(13) C(11) 180.0
C(11) C(11) C(13) C(12) 180.0000(2)
C(11) C(11) C(13) C(12) 0.0000(3)
C(11) C(13) O(3) C(12) 180.0000(1)
C(11) C(13) C(11) C(13) 0.0
C(11) C(13) O(3) C(12) 0.0000(2)
C(11) C(13) C(11) C(13) 0.0
C(12) C(8) O(3) C(13) 0.0
C(12) C(8) O(3) C(13) 180.0
C(12) C(13) C(11) C(13) 0.0
C(12) C(13) C(11) C(13) 180.0000(2)
C(13) C(11) C(11) C(13) 180.0
C(13) C(11) C(13) C(11) 0.0
C(13) C(11) C(11) C(13) 180.0
C(13) C(11) C(13) C(11) 0.0
